data_7021649
loop_
_publ_author_name
'Rivers, Joseph H.'
'Jones, Richard A.'

_publ_section_title
;
 Synthesis and structures of Co bis-trifluoromethylpyrazolate complexes.
;
_journal_issue 36
_journal_name_full 'Dalton transactions (Cambridge, England : 2003)'
_journal_page_first 12898
_journal_page_last 12907
_journal_paper_doi 10.1039/c3dt50758k
_journal_volume 42
_journal_year 2013
_chemical_formula_moiety 'C26 H24 Co2 F24 Li2 N8 O2 P2'
_chemical_formula_sum 'C26 H24 Co2 F24 Li2 N8 O2 P2'
_chemical_formula_weight 1130.21
_chemical_name_systematic
;
?
;
_space_group_IT_number 2
_symmetry_cell_setting triclinic
_symmetry_space_group_name_Hall '-P 1'
_symmetry_space_group_name_H-M 'P -1'
_atom_sites_solution_hydrogens geom
_atom_sites_solution_primary direct
_atom_sites_solution_secondary difmap
_audit_creation_method SHELXL-97
_cell_angle_alpha 102.591(5)
_cell_angle_beta 90.458(7)
_cell_angle_gamma 112.259(17)
_cell_formula_units_Z 1
_cell_length_a 9.313(2)
_cell_length_b 11.028(5)
_cell_length_c 11.569(5)
_cell_measurement_reflns_used 6021
_cell_measurement_temperature 100(2)
_cell_measurement_theta_max 27.44
_cell_measurement_theta_min 3.05
_cell_volume 1067.8(7)
_computing_cell_refinement 'CrystalClear (Rigaku Inc., 2008)'
_computing_data_collection 'CrystalClear (Rigaku Inc., 2008)'
_computing_data_reduction 'CrystalClear (Rigaku Inc., 2008)'
_computing_molecular_graphics 'Ortep-3 for Windows (Farrugia, 1997)'
_computing_publication_material 'CIFTAB (Sheldrick, 2008)'
_computing_structure_refinement 'XL SHELXTL/PC, Siemens Analytical'
_computing_structure_solution
;
SIR97 - Altomare A., Burla M.C., Camalli M., Cascarano G.L., Giacovazzo C.,
Guagliardi A., Moliterni A.G.G., Polidori G.,Spagna R.
;
_diffrn_ambient_temperature 100(2)
_diffrn_detector_area_resol_mean 28.5714
_diffrn_measured_fraction_theta_full 0.982
_diffrn_measured_fraction_theta_max 0.982
_diffrn_measurement_device_type 'Rigaku AFC-12 with Saturn 724+CCD'
_diffrn_measurement_method \w-scan
_diffrn_radiation_monochromator graphite
_diffrn_radiation_source 'fine-focus sealed tube'
_diffrn_radiation_type MoK\a
_diffrn_radiation_wavelength 0.71069
_diffrn_reflns_av_R_equivalents 0.0518
_diffrn_reflns_av_sigmaI/netI 0.0732
_diffrn_reflns_limit_h_max 11
_diffrn_reflns_limit_h_min -11
_diffrn_reflns_limit_k_max 9
_diffrn_reflns_limit_k_min -12
_diffrn_reflns_limit_l_max 13
_diffrn_reflns_limit_l_min -13
_diffrn_reflns_number 7085
_diffrn_reflns_theta_full 25.00
_diffrn_reflns_theta_max 25.00
_diffrn_reflns_theta_min 3.05
_exptl_absorpt_coefficient_mu 0.994
_exptl_absorpt_correction_T_max 0.7
_exptl_absorpt_correction_T_min 0.44
_exptl_absorpt_correction_type multi-scan
_exptl_absorpt_process_details
;
Abscor. T. Higashi (2001).
The Rigaku Corporation, Tokyo, Japan.
;
_exptl_crystal_colour purple
_exptl_crystal_density_diffrn 1.758
_exptl_crystal_density_method 'not measured'
_exptl_crystal_description prism
_exptl_crystal_F_000 558
_exptl_crystal_size_max 0.18
_exptl_crystal_size_mid 0.12
_exptl_crystal_size_min 0.09
_refine_diff_density_max 0.675
_refine_diff_density_min -1.116
_refine_diff_density_rms 0.117
_refine_ls_extinction_method none
_refine_ls_goodness_of_fit_ref 1.099
_refine_ls_hydrogen_treatment constr
_refine_ls_matrix_type full
_refine_ls_number_parameters 330
_refine_ls_number_reflns 3686
_refine_ls_number_restraints 120
_refine_ls_restrained_S_all 1.109
_refine_ls_R_factor_all 0.0749
_refine_ls_R_factor_gt 0.0626
_refine_ls_shift/su_max 0.000
_refine_ls_shift/su_mean 0.000
_refine_ls_structure_factor_coef Fsqd
_refine_ls_weighting_details 'calc w=1/[\s^2^(Fo^2^)+(0.0608P)^2^+4.3270P] where P=(Fo^2^+2Fc^2^)/3'
_refine_ls_weighting_scheme calc
_refine_ls_wR_factor_gt 0.1632
_refine_ls_wR_factor_ref 0.1718
_reflns_number_gt 3056
_reflns_number_total 3686
_reflns_threshold_expression >2sigma(I)
_cod_data_source_file c3dt50758k.txt
_cod_data_source_block Co2Pz4P2Li2O2H2
_cod_original_sg_symbol_H-M P-1
_cod_database_code 7021649

loop_
_symmetry_equiv_pos_as_xyz
'x, y, z'
'-x, -y, -z'

loop_
_atom_site_label
_atom_site_type_symbol
_atom_site_fract_x
_atom_site_fract_y
_atom_site_fract_z
_atom_site_U_iso_or_equiv
_atom_site_adp_type
_atom_site_occupancy
_atom_site_symmetry_multiplicity
_atom_site_calc_flag
_atom_site_refinement_flags
_atom_site_disorder_assembly
_atom_site_disorder_group
Co1 Co 0.71586(7) 0.09942(7) 0.33590(6) 0.0226(2) Uani 1 1 d . . .
P1 P 0.78786(16) 0.28315(15) 0.24467(13) 0.0289(4) Uani 1 1 d . . .
F1 F 1.2015(4) 0.3115(3) 0.3977(3) 0.0422(9) Uani 1 1 d . . .
F2 F 1.2357(4) 0.1409(4) 0.4325(3) 0.0448(9) Uani 1 1 d . . .
F3 F 1.0502(4) 0.1116(4) 0.3043(3) 0.0381(8) Uani 1 1 d . . .
F4 F 0.9606(8) 0.1660(9) 0.8644(6) 0.066(2) Uani 0.72 1 d PDU A 1
F4B F 1.0144(11) 0.2659(19) 0.8713(11) 0.071(6) Uani 0.28 1 d PDU A 2
F5 F 0.9145(14) 0.3366(6) 0.8552(7) 0.110(4) Uani 0.72 1 d PDU A 1
F5B F 0.800(2) 0.0989(10) 0.8272(15) 0.071(5) Uani 0.28 1 d PDU A 2
F6 F 0.7352(6) 0.1437(9) 0.8138(6) 0.080(3) Uani 0.72 1 d PDU A 1
F6B F 0.8119(18) 0.2930(15) 0.8288(12) 0.046(4) Uani 0.28 1 d PDU A 2
F7 F 0.8970(4) 0.0069(4) 0.0875(3) 0.0487(10) Uani 1 1 d . . .
F8 F 0.7735(4) -0.1720(4) -0.0523(3) 0.0456(9) Uani 1 1 d . . .
F9 F 0.6797(5) -0.0192(4) 0.0034(3) 0.0500(10) Uani 1 1 d . . .
F10 F 0.3264(4) -0.4111(4) 0.3347(4) 0.0503(10) Uani 1 1 d U . .
F11 F 0.5254(5) -0.4612(4) 0.3384(4) 0.0671(13) Uani 1 1 d U . .
F12 F 0.3698(5) -0.5346(4) 0.1796(4) 0.0582(12) Uani 1 1 d U . .
O1 O 0.5296(4) 0.0828(4) 0.4128(3) 0.0269(8) Uani 1 1 d . . .
H1 H 0.4602 0.1226 0.3835 0.032 Uiso 1 1 calc R . .
N1 N 0.8676(5) 0.1555(4) 0.4823(4) 0.0237(9) Uani 1 1 d . . .
N2 N 0.8038(5) 0.1650(4) 0.5875(4) 0.0245(10) Uani 1 1 d . . .
N3 N 0.6504(5) -0.0916(4) 0.2376(4) 0.0234(9) Uani 1 1 d . . .
N4 N 0.5606(5) -0.1822(4) 0.2976(4) 0.0244(10) Uani 1 1 d . . .
C1 C 0.6403(8) 0.2836(8) 0.1419(6) 0.0509(18) Uani 1 1 d . . .
H1A H 0.6754 0.3713 0.1214 0.076 Uiso 1 1 calc R . .
H1B H 0.5428 0.2675 0.1792 0.076 Uiso 1 1 calc R . .
H1C H 0.6229 0.2123 0.0695 0.076 Uiso 1 1 calc R . .
C2 C 0.8235(10) 0.4321(7) 0.3626(6) 0.056(2) Uani 1 1 d . . .
H2A H 0.8416 0.5096 0.3280 0.084 Uiso 1 1 calc R . .
H2B H 0.9156 0.4496 0.4154 0.084 Uiso 1 1 calc R . .
H2C H 0.7328 0.4177 0.4082 0.084 Uiso 1 1 calc R . .
C3 C 0.9612(8) 0.3279(7) 0.1668(6) 0.0479(17) Uani 1 1 d . . .
H3A H 0.9480 0.2551 0.0965 0.072 Uiso 1 1 calc R . .
H3B H 1.0514 0.3416 0.2198 0.072 Uiso 1 1 calc R . .
H3C H 0.9780 0.4113 0.1419 0.072 Uiso 1 1 calc R . .
C4 C 1.1266(6) 0.1850(6) 0.4106(5) 0.0284(12) Uani 1 1 d . . .
C5 C 1.0204(6) 0.1791(5) 0.5069(5) 0.0242(11) Uani 1 1 d . . .
C6 C 1.0582(6) 0.2031(6) 0.6273(5) 0.0285(12) Uani 1 1 d . . .
H6 H 1.1558 0.2218 0.6684 0.034 Uiso 1 1 calc R . .
C7 C 0.9172(6) 0.1930(5) 0.6739(5) 0.0271(12) Uani 1 1 d . A .
C8 C 0.8842(6) 0.2115(5) 0.8002(5) 0.0382(14) Uani 1 1 d DU . .
C9 C 0.7557(6) -0.0870(6) 0.0422(5) 0.0346(14) Uani 1 1 d . . .
C10 C 0.6724(6) -0.1608(5) 0.1321(5) 0.0269(12) Uani 1 1 d . . .
C11 C 0.5990(6) -0.2962(6) 0.1206(5) 0.0290(12) Uani 1 1 d . . .
H11 H 0.5949 -0.3675 0.0557 0.035 Uiso 1 1 calc R . .
C12 C 0.5309(6) -0.3049(5) 0.2275(5) 0.0253(11) Uani 1 1 d . . .
C13 C 0.4383(7) -0.4274(6) 0.2702(6) 0.0354(14) Uani 1 1 d U . .
Li1 Li 0.5675(10) 0.1116(9) 0.5804(8) 0.030(2) Uani 1 1 d . . .

loop_
_atom_site_aniso_label
_atom_site_aniso_U_11
_atom_site_aniso_U_22
_atom_site_aniso_U_33
_atom_site_aniso_U_23
_atom_site_aniso_U_13
_atom_site_aniso_U_12
Co1 0.0099(4) 0.0244(4) 0.0304(4) 0.0083(3) 0.0099(3) 0.0021(3)
P1 0.0210(7) 0.0289(8) 0.0348(8) 0.0125(6) 0.0060(6) 0.0048(6)
F1 0.0296(19) 0.0336(19) 0.057(2) 0.0189(16) 0.0223(16) 0.0010(15)
F2 0.0269(19) 0.070(3) 0.054(2) 0.0261(19) 0.0188(16) 0.0308(19)
F3 0.0232(17) 0.047(2) 0.0344(18) 0.0052(15) 0.0134(13) 0.0054(15)
F4 0.069(5) 0.121(6) 0.037(3) 0.034(4) 0.020(3) 0.062(5)
F4B 0.037(8) 0.154(16) 0.016(6) -0.002(10) -0.002(6) 0.042(10)
F5 0.226(12) 0.040(4) 0.049(5) 0.008(3) 0.050(7) 0.036(6)
F5B 0.101(14) 0.052(9) 0.049(9) 0.037(7) 0.041(10) 0.005(9)
F6 0.034(3) 0.160(9) 0.041(3) 0.036(4) 0.019(3) 0.026(4)
F6B 0.058(9) 0.089(13) 0.019(7) 0.015(7) 0.022(6) 0.057(9)
F7 0.0274(19) 0.049(2) 0.041(2) 0.0052(16) 0.0149(15) -0.0140(16)
F8 0.039(2) 0.043(2) 0.0385(19) 0.0030(16) 0.0234(16) 0.0016(17)
F9 0.049(2) 0.051(2) 0.053(2) 0.0281(19) 0.0207(18) 0.014(2)
F10 0.044(2) 0.035(2) 0.072(3) 0.0209(18) 0.0433(19) 0.0104(17)
F11 0.051(3) 0.054(3) 0.102(3) 0.051(3) 0.003(2) 0.009(2)
F12 0.054(3) 0.027(2) 0.063(3) 0.0013(18) 0.025(2) -0.0118(18)
O1 0.0113(17) 0.027(2) 0.042(2) 0.0113(16) 0.0118(15) 0.0044(15)
N1 0.012(2) 0.026(2) 0.031(2) 0.0098(18) 0.0101(17) 0.0035(18)
N2 0.016(2) 0.026(2) 0.032(2) 0.0126(19) 0.0140(17) 0.0057(18)
N3 0.011(2) 0.024(2) 0.031(2) 0.0090(18) 0.0110(17) 0.0003(17)
N4 0.008(2) 0.025(2) 0.037(2) 0.0115(19) 0.0088(17) -0.0005(17)
C1 0.044(4) 0.058(5) 0.059(4) 0.025(4) -0.001(3) 0.023(4)
C2 0.077(6) 0.031(4) 0.053(4) 0.007(3) 0.004(4) 0.015(4)
C3 0.036(4) 0.047(4) 0.063(4) 0.038(3) 0.022(3) 0.006(3)
C4 0.018(3) 0.032(3) 0.037(3) 0.013(2) 0.008(2) 0.008(2)
C5 0.013(2) 0.021(3) 0.037(3) 0.012(2) 0.009(2) 0.003(2)
C6 0.019(3) 0.032(3) 0.036(3) 0.013(2) 0.007(2) 0.009(2)
C7 0.019(3) 0.025(3) 0.033(3) 0.009(2) 0.008(2) 0.003(2)
C8 0.036(3) 0.045(4) 0.038(3) 0.016(3) 0.010(3) 0.017(3)
C9 0.021(3) 0.038(3) 0.032(3) 0.005(3) 0.012(2) -0.001(3)
C10 0.013(2) 0.027(3) 0.033(3) 0.004(2) 0.010(2) 0.002(2)
C11 0.016(3) 0.033(3) 0.030(3) 0.000(2) 0.007(2) 0.005(2)
C12 0.011(2) 0.026(3) 0.035(3) 0.007(2) 0.008(2) 0.003(2)
C13 0.025(3) 0.028(3) 0.048(3) 0.007(3) 0.012(3) 0.007(3)
Li1 0.015(4) 0.029(5) 0.041(5) 0.007(4) 0.013(4) 0.005(4)

loop_
_atom_type_symbol
_atom_type_description
_atom_type_scat_dispersion_real
_atom_type_scat_dispersion_imag
_atom_type_scat_source
C C 0.0033 0.0016 'International Tables Vol C Tables 4.2.6.8 and 6.1.1.4'
Co Co 0.3494 0.9721 'International Tables Vol C Tables 4.2.6.8 and 6.1.1.4'
F F 0.0171 0.0103 'International Tables Vol C Tables 4.2.6.8 and 6.1.1.4'
Li Li -0.0003 0.0001 'International Tables Vol C Tables 4.2.6.8 and 6.1.1.4'
N N 0.0061 0.0033 'International Tables Vol C Tables 4.2.6.8 and 6.1.1.4'
O O 0.0106 0.0060 'International Tables Vol C Tables 4.2.6.8 and 6.1.1.4'
P P 0.1023 0.0942 'International Tables Vol C Tables 4.2.6.8 and 6.1.1.4'
H H 0.0000 0.0000 'International Tables Vol C Tables 4.2.6.8 and 6.1.1.4'

loop_
_geom_angle_atom_site_label_1
_geom_angle_atom_site_label_2
_geom_angle_atom_site_label_3
_geom_angle
_geom_angle_site_symmetry_1
_geom_angle_site_symmetry_3
O1 Co1 N3 99.53(16) . .
O1 Co1 N1 98.80(17) . .
N3 Co1 N1 117.23(18) . .
O1 Co1 P1 109.95(12) . .
N3 Co1 P1 120.99(13) . .
N1 Co1 P1 107.42(13) . .
O1 Co1 Li1 38.6(2) . 2_656
N3 Co1 Li1 65.4(2) . 2_656
N1 Co1 Li1 98.3(2) . 2_656
P1 Co1 Li1 143.09(18) . 2_656
O1 Co1 Li1 34.2(2) . .
N3 Co1 Li1 112.1(2) . .
N1 Co1 Li1 64.7(2) . .
P1 Co1 Li1 121.15(18) . .
Li1 Co1 Li1 48.9(3) 2_656 .
C2 P1 C3 103.9(4) . .
C2 P1 C1 103.6(4) . .
C3 P1 C1 103.3(3) . .
C2 P1 Co1 106.4(2) . .
C3 P1 Co1 121.0(2) . .
C1 P1 Co1 116.6(3) . .
Li1 O1 Co1 111.3(3) . .
Li1 O1 Li1 83.0(4) . 2_656
Co1 O1 Li1 104.8(3) . 2_656
Li1 O1 H1 117.4 . .
Co1 O1 H1 117.4 . .
Li1 O1 H1 117.4 2_656 .
N2 N1 C5 107.5(4) . .
N2 N1 Co1 115.0(3) . .
C5 N1 Co1 137.3(4) . .
C7 N2 N1 107.1(4) . .
C7 N2 Li1 134.9(4) . .
N1 N2 Li1 117.4(4) . .
C10 N3 N4 108.3(4) . .
C10 N3 Co1 140.4(4) . .
N4 N3 Co1 111.2(3) . .
C12 N4 N3 106.3(4) . .
C12 N4 Li1 131.8(4) . 2_656
N3 N4 Li1 115.2(4) . 2_656
P1 C1 H1A 109.5 . .
P1 C1 H1B 109.5 . .
H1A C1 H1B 109.5 . .
P1 C1 H1C 109.5 . .
H1A C1 H1C 109.5 . .
H1B C1 H1C 109.5 . .
P1 C2 H2A 109.5 . .
P1 C2 H2B 109.5 . .
H2A C2 H2B 109.5 . .
P1 C2 H2C 109.5 . .
H2A C2 H2C 109.5 . .
H2B C2 H2C 109.5 . .
P1 C3 H3A 109.5 . .
P1 C3 H3B 109.5 . .
H3A C3 H3B 109.5 . .
P1 C3 H3C 109.5 . .
H3A C3 H3C 109.5 . .
H3B C3 H3C 109.5 . .
F2 C4 F3 107.5(4) . .
F2 C4 F1 106.6(4) . .
F3 C4 F1 106.1(4) . .
F2 C4 C5 111.7(4) . .
F3 C4 C5 112.3(4) . .
F1 C4 C5 112.1(4) . .
N1 C5 C6 111.2(5) . .
N1 C5 C4 121.0(5) . .
C6 C5 C4 127.7(5) . .
C5 C6 C7 102.6(5) . .
C5 C6 H6 128.7 . .
C7 C6 H6 128.7 . .
N2 C7 C6 111.5(5) . .
N2 C7 C8 120.1(5) . .
C6 C7 C8 128.4(5) . .
F5B C8 F6B 107.2(7) . .
F5B C8 F4B 107.4(7) . .
F6B C8 F4B 105.8(7) . .
F5 C8 F4 106.7(5) . .
F5 C8 F6 105.2(6) . .
F4 C8 F6 103.6(5) . .
F5B C8 C7 113.0(8) . .
F6B C8 C7 112.4(7) . .
F5 C8 C7 114.2(5) . .
F4B C8 C7 110.7(8) . .
F4 C8 C7 113.2(5) . .
F6 C8 C7 113.0(5) . .
F8 C9 F7 108.3(4) . .
F8 C9 F9 107.7(5) . .
F7 C9 F9 104.9(5) . .
F8 C9 C10 111.0(5) . .
F7 C9 C10 112.1(5) . .
F9 C9 C10 112.5(5) . .
N3 C10 C11 110.8(5) . .
N3 C10 C9 120.2(5) . .
C11 C10 C9 128.7(5) . .
C10 C11 C12 103.1(5) . .
C10 C11 H11 128.4 . .
C12 C11 H11 128.4 . .
N4 C12 C11 111.4(5) . .
N4 C12 C13 119.5(5) . .
C11 C12 C13 129.1(5) . .
F11 C13 F10 106.3(5) . .
F11 C13 F12 106.4(5) . .
F10 C13 F12 107.1(5) . .
F11 C13 C12 112.6(5) . .
F10 C13 C12 112.5(5) . .
F12 C13 C12 111.5(5) . .
O1 Li1 O1 97.0(4) . 2_656
O1 Li1 N2 97.3(4) . .
O1 Li1 N2 107.4(4) 2_656 .
O1 Li1 N4 123.8(5) . 2_656
O1 Li1 N4 97.3(4) 2_656 2_656
N2 Li1 N4 128.8(5) . 2_656
O1 Li1 Li1 50.2(3) . 2_656
O1 Li1 Li1 46.8(3) 2_656 2_656
N2 Li1 Li1 108.9(5) . 2_656
N4 Li1 Li1 120.4(5) 2_656 2_656
O1 Li1 Co1 107.6(4) . 2_656
O1 Li1 Co1 36.62(18) 2_656 2_656
N2 Li1 Co1 137.1(4) . 2_656
N4 Li1 Co1 62.0(2) 2_656 2_656
Li1 Li1 Co1 66.5(4) 2_656 2_656
O1 Li1 Co1 34.54(19) . .
O1 Li1 Co1 103.2(3) 2_656 .
N2 Li1 Co1 62.9(3) . .
N4 Li1 Co1 151.5(4) 2_656 .
Li1 Li1 Co1 64.7(4) 2_656 .
Co1 Li1 Co1 131.1(3) 2_656 .

loop_
_geom_bond_atom_site_label_1
_geom_bond_atom_site_label_2
_geom_bond_distance
_geom_bond_site_symmetry_2
Co1 O1 1.921(3) .
Co1 N3 2.018(4) .
Co1 N1 2.023(4) .
Co1 P1 2.3629(18) .
Co1 Li1 3.113(9) 2_656
Co1 Li1 3.157(9) .
P1 C2 1.808(7) .
P1 C3 1.810(6) .
P1 C1 1.813(6) .
F1 C4 1.345(6) .
F2 C4 1.326(6) .
F3 C4 1.338(6) .
F4 C8 1.317(6) .
F4B C8 1.313(7) .
F5 C8 1.307(6) .
F5B C8 1.300(7) .
F6 C8 1.334(6) .
F6B C8 1.305(7) .
F7 C9 1.341(6) .
F8 C9 1.333(7) .
F9 C9 1.344(7) .
F10 C13 1.330(7) .
F11 C13 1.329(7) .
F12 C13 1.335(7) .
O1 Li1 1.904(10) .
O1 Li1 2.007(10) 2_656
O1 H1 1.0000 .
N1 N2 1.360(6) .
N1 C5 1.361(6) .
N2 C7 1.346(7) .
N2 Li1 2.047(10) .
N3 C10 1.353(7) .
N3 N4 1.363(6) .
N4 C12 1.341(7) .
N4 Li1 2.067(10) 2_656
C1 H1A 0.9800 .
C1 H1B 0.9800 .
C1 H1C 0.9800 .
C2 H2A 0.9800 .
C2 H2B 0.9800 .
C2 H2C 0.9800 .
C3 H3A 0.9800 .
C3 H3B 0.9800 .
C3 H3C 0.9800 .
C4 C5 1.492(7) .
C5 C6 1.377(8) .
C6 C7 1.398(7) .
C6 H6 0.9500 .
C7 C8 1.482(8) .
C9 C10 1.500(8) .
C10 C11 1.361(8) .
C11 C12 1.400(7) .
C11 H11 0.9500 .
C12 C13 1.493(8) .

loop_
_geom_torsion_atom_site_label_1
_geom_torsion_atom_site_label_2
_geom_torsion_atom_site_label_3
_geom_torsion_atom_site_label_4
_geom_torsion
_geom_torsion_site_symmetry_1
_geom_torsion_site_symmetry_4
O1 Co1 P1 C2 60.8(3) . .
N3 Co1 P1 C2 175.9(3) . .
N1 Co1 P1 C2 -45.7(3) . .
Li1 Co1 P1 C2 86.4(4) 2_656 .
Li1 Co1 P1 C2 24.8(4) . .
O1 Co1 P1 C3 178.8(3) . .
N3 Co1 P1 C3 -66.1(3) . .
N1 Co1 P1 C3 72.3(3) . .
Li1 Co1 P1 C3 -155.6(4) 2_656 .
Li1 Co1 P1 C3 142.8(3) . .
O1 Co1 P1 C1 -54.2(3) . .
N3 Co1 P1 C1 60.9(3) . .
N1 Co1 P1 C1 -160.7(3) . .
Li1 Co1 P1 C1 -28.6(4) 2_656 .
Li1 Co1 P1 C1 -90.2(3) . .
N3 Co1 O1 Li1 115.5(4) . .
N1 Co1 O1 Li1 -4.2(4) . .
P1 Co1 O1 Li1 -116.4(3) . .
Li1 Co1 O1 Li1 88.2(5) 2_656 .
N3 Co1 O1 Li1 27.3(3) . 2_656
N1 Co1 O1 Li1 -92.4(3) . 2_656
P1 Co1 O1 Li1 155.4(3) . 2_656
Li1 Co1 O1 Li1 -88.2(5) . 2_656
O1 Co1 N1 N2 0.5(4) . .
N3 Co1 N1 N2 -105.1(4) . .
P1 Co1 N1 N2 114.7(3) . .
Li1 Co1 N1 N2 -38.5(4) 2_656 .
Li1 Co1 N1 N2 -2.1(3) . .
O1 Co1 N1 C5 174.7(5) . .
N3 Co1 N1 C5 69.2(6) . .
P1 Co1 N1 C5 -71.0(5) . .
Li1 Co1 N1 C5 135.7(5) 2_656 .
Li1 Co1 N1 C5 172.1(6) . .
C5 N1 N2 C7 -0.4(6) . .
Co1 N1 N2 C7 175.5(3) . .
C5 N1 N2 Li1 -172.6(4) . .
Co1 N1 N2 Li1 3.3(5) . .
O1 Co1 N3 C10 147.4(6) . .
N1 Co1 N3 C10 -107.5(6) . .
P1 Co1 N3 C10 27.1(6) . .
Li1 Co1 N3 C10 165.7(6) 2_656 .
Li1 Co1 N3 C10 -179.5(6) . .
O1 Co1 N3 N4 -36.7(3) . .
N1 Co1 N3 N4 68.4(4) . .
P1 Co1 N3 N4 -157.0(3) . .
Li1 Co1 N3 N4 -18.4(3) 2_656 .
Li1 Co1 N3 N4 -3.5(4) . .
C10 N3 N4 C12 0.5(5) . .
Co1 N3 N4 C12 -176.8(3) . .
C10 N3 N4 Li1 -154.3(4) . 2_656
Co1 N3 N4 Li1 28.4(5) . 2_656
N2 N1 C5 C6 0.5(6) . .
Co1 N1 C5 C6 -174.1(4) . .
N2 N1 C5 C4 -176.0(4) . .
Co1 N1 C5 C4 9.5(8) . .
F2 C4 C5 N1 -148.0(5) . .
F3 C4 C5 N1 -27.0(7) . .
F1 C4 C5 N1 92.4(6) . .
F2 C4 C5 C6 36.2(8) . .
F3 C4 C5 C6 157.2(5) . .
F1 C4 C5 C6 -83.4(7) . .
N1 C5 C6 C7 -0.3(6) . .
C4 C5 C6 C7 175.8(5) . .
N1 N2 C7 C6 0.3(6) . .
Li1 N2 C7 C6 170.4(5) . .
N1 N2 C7 C8 179.1(4) . .
Li1 N2 C7 C8 -10.7(9) . .
C5 C6 C7 N2 0.0(6) . .
C5 C6 C7 C8 -178.7(5) . .
N2 C7 C8 F5B 73.2(11) . .
C6 C7 C8 F5B -108.1(11) . .
N2 C7 C8 F6B -48.3(10) . .
C6 C7 C8 F6B 130.4(10) . .
N2 C7 C8 F5 -92.6(8) . .
C6 C7 C8 F5 86.0(9) . .
N2 C7 C8 F4B -166.4(10) . .
C6 C7 C8 F4B 12.3(11) . .
N2 C7 C8 F4 144.9(6) . .
C6 C7 C8 F4 -36.4(8) . .
N2 C7 C8 F6 27.5(8) . .
C6 C7 C8 F6 -153.8(7) . .
N4 N3 C10 C11 -0.1(6) . .
Co1 N3 C10 C11 175.9(4) . .
N4 N3 C10 C9 174.7(5) . .
Co1 N3 C10 C9 -9.3(9) . .
F8 C9 C10 N3 176.4(5) . .
F7 C9 C10 N3 55.1(7) . .
F9 C9 C10 N3 -62.9(7) . .
F8 C9 C10 C11 -9.9(8) . .
F7 C9 C10 C11 -131.2(6) . .
F9 C9 C10 C11 110.9(6) . .
N3 C10 C11 C12 -0.3(6) . .
C9 C10 C11 C12 -174.5(6) . .
N3 N4 C12 C11 -0.7(6) . .
Li1 N4 C12 C11 148.1(5) 2_656 .
N3 N4 C12 C13 178.0(5) . .
Li1 N4 C12 C13 -33.2(8) 2_656 .
C10 C11 C12 N4 0.7(6) . .
C10 C11 C12 C13 -177.9(5) . .
N4 C12 C13 F11 -84.2(6) . .
C11 C12 C13 F11 94.3(7) . .
N4 C12 C13 F10 35.9(7) . .
C11 C12 C13 F10 -145.7(6) . .
N4 C12 C13 F12 156.3(5) . .
C11 C12 C13 F12 -25.3(8) . .
Co1 O1 Li1 O1 -103.2(3) . 2_656
Li1 O1 Li1 O1 0.0 2_656 2_656
Co1 O1 Li1 N2 5.4(5) . .
Li1 O1 Li1 N2 108.6(5) 2_656 .
Co1 O1 Li1 N4 153.2(4) . 2_656
Li1 O1 Li1 N4 -103.6(6) 2_656 2_656
Co1 O1 Li1 Li1 -103.2(3) . 2_656
Co1 O1 Li1 Co1 -139.2(2) . 2_656
Li1 O1 Li1 Co1 -36.0(2) 2_656 2_656
Li1 O1 Li1 Co1 103.2(3) 2_656 .
C7 N2 Li1 O1 -175.0(5) . .
N1 N2 Li1 O1 -5.6(6) . .
C7 N2 Li1 O1 -75.3(7) . 2_656
N1 N2 Li1 O1 94.1(5) . 2_656
C7 N2 Li1 N4 39.7(10) . 2_656
N1 N2 Li1 N4 -151.0(6) . 2_656
C7 N2 Li1 Li1 -124.7(7) . 2_656
N1 N2 Li1 Li1 44.7(8) . 2_656
C7 N2 Li1 Co1 -49.2(9) . 2_656
N1 N2 Li1 Co1 120.1(6) . 2_656
C7 N2 Li1 Co1 -171.5(6) . .
N1 N2 Li1 Co1 -2.2(4) . .
N3 Co1 Li1 O1 -73.8(4) . .
N1 Co1 Li1 O1 175.4(4) . .
P1 Co1 Li1 O1 79.6(3) . .
Li1 Co1 Li1 O1 -55.8(4) 2_656 .
O1 Co1 Li1 O1 83.0(4) . 2_656
N3 Co1 Li1 O1 9.2(4) . 2_656
N1 Co1 Li1 O1 -101.6(4) . 2_656
P1 Co1 Li1 O1 162.6(2) . 2_656
Li1 Co1 Li1 O1 27.2(2) 2_656 2_656
O1 Co1 Li1 N2 -174.0(5) . .
N3 Co1 Li1 N2 112.2(3) . .
N1 Co1 Li1 N2 1.4(2) . .
P1 Co1 Li1 N2 -94.4(3) . .
Li1 Co1 Li1 N2 130.2(6) 2_656 .
O1 Co1 Li1 N4 -51.8(8) . 2_656
N3 Co1 Li1 N4 -125.6(8) . 2_656
N1 Co1 Li1 N4 123.6(9) . 2_656
P1 Co1 Li1 N4 27.8(9) . 2_656
Li1 Co1 Li1 N4 -107.6(10) 2_656 2_656
O1 Co1 Li1 Li1 55.8(4) . 2_656
N3 Co1 Li1 Li1 -18.0(5) . 2_656
N1 Co1 Li1 Li1 -128.7(5) . 2_656
P1 Co1 Li1 Li1 135.4(3) . 2_656
O1 Co1 Li1 Co1 55.8(4) . 2_656
N3 Co1 Li1 Co1 -18.0(5) . 2_656
N1 Co1 Li1 Co1 -128.7(5) . 2_656
P1 Co1 Li1 Co1 135.4(3) . 2_656
Li1 Co1 Li1 Co1 0.0 2_656 2_656
